data_4109465
loop_
_publ_author_name
'Xue-Feng Zhu'
'Christopher E. Henry'
'Ohyun Kwon'

_publ_section_title
;
 Stable Tetravalent Phosphonium Enolate Zwitterions
;
_journal_name_full 'Journal of the American Chemical Society'
_journal_page_first 6722
_journal_page_last 6723
_journal_paper_doi 10.1021/ja071990s
_journal_volume 129
_journal_year 2007
_chemical_formula_moiety '2(C29 H41 O3 P), 0.5(C6 H12) '
_chemical_formula_sum 'C61 H88 O6 P2'
_chemical_formula_weight 979.25
_chemical_name_systematic
;
 ?
;
_space_group_IT_number 2
_symmetry_cell_setting triclinic
_symmetry_space_group_name_Hall '-P 1'
_symmetry_space_group_name_H-M 'P -1'
_atom_sites_solution_hydrogens geom
_atom_sites_solution_primary direct
_atom_sites_solution_secondary difmap
_audit_creation_method SHELXL-97
_cell_angle_alpha 81.392(2)
_cell_angle_beta 84.224(2)
_cell_angle_gamma 80.184(2)
_cell_formula_units_Z 2
_cell_length_a 10.4874(16)
_cell_length_b 13.386(2)
_cell_length_c 20.289(3)
_cell_measurement_reflns_used 9746
_cell_measurement_temperature 100(2)
_cell_measurement_theta_max 26.31
_cell_measurement_theta_min 3.98
_cell_volume 2766.7(7)
_computing_cell_refinement 'Bruker XSCANS'
_computing_data_collection 'Bruker XSCANS'
_computing_data_reduction 'Bruker SHELXTL'
_computing_molecular_graphics 'Bruker SHELXTL'
_computing_publication_material 'Bruker SHELXTL'
_computing_structure_refinement 'SHELXL-97 (Sheldrick, 1997)'
_computing_structure_solution 'SHELXS-97 (Sheldrick, 1990)'
_diffrn_ambient_temperature 100(2)
_diffrn_measured_fraction_theta_full 0.987
_diffrn_measured_fraction_theta_max 0.982
_diffrn_measurement_device_type 'CCD area detector'
_diffrn_measurement_method 'phi and omega scan'
_diffrn_radiation_monochromator graphite
_diffrn_radiation_source 'fine-focus sealed tube'
_diffrn_radiation_type MoK\a
_diffrn_radiation_wavelength 0.71073
_diffrn_reflns_av_R_equivalents 0.0267
_diffrn_reflns_av_sigmaI/netI 0.0454
_diffrn_reflns_limit_h_max 13
_diffrn_reflns_limit_h_min -12
_diffrn_reflns_limit_k_max 16
_diffrn_reflns_limit_k_min -16
_diffrn_reflns_limit_l_max 25
_diffrn_reflns_limit_l_min -24
_diffrn_reflns_number 21588
_diffrn_reflns_theta_full 25.50
_diffrn_reflns_theta_max 26.34
_diffrn_reflns_theta_min 3.77
_exptl_absorpt_coefficient_mu 0.128
_exptl_absorpt_correction_T_max 0.9936
_exptl_absorpt_correction_T_min 0.9120
_exptl_absorpt_correction_type multi-scan
_exptl_absorpt_process_details 'Sadabs (Bruker)'
_exptl_crystal_colour colorless
_exptl_crystal_density_diffrn 1.175
_exptl_crystal_description cut-plate
_exptl_crystal_F_000 1064
_exptl_crystal_size_max 0.30
_exptl_crystal_size_mid 0.15
_exptl_crystal_size_min 0.05
_refine_diff_density_max 0.464
_refine_diff_density_min -0.650
_refine_diff_density_rms 0.051
_refine_ls_extinction_method none
_refine_ls_goodness_of_fit_ref 1.047
_refine_ls_hydrogen_treatment constr
_refine_ls_matrix_type full
_refine_ls_number_parameters 661
_refine_ls_number_reflns 11069
_refine_ls_number_restraints 427
_refine_ls_restrained_S_all 1.027
_refine_ls_R_factor_all 0.0721
_refine_ls_R_factor_gt 0.0495
_refine_ls_shift/su_max 0.025
_refine_ls_shift/su_mean 0.001
_refine_ls_structure_factor_coef Fsqd
_refine_ls_weighting_details 'calc w=1/[\s^2^(Fo^2^)+(0.0642P)^2^+1.0647P] where P=(Fo^2^+2Fc^2^)/3'
_refine_ls_weighting_scheme calc
_refine_ls_wR_factor_gt 0.1217
_refine_ls_wR_factor_ref 0.1356
_reflns_number_gt 8227
_reflns_number_total 11069
_reflns_threshold_expression >2sigma(I)
_cod_data_source_file ja071990ssi20070321_024019.cif
_cod_data_source_block kw606s
_cod_database_code 4109465

loop_
_symmetry_equiv_pos_as_xyz
'x, y, z'
'-x, -y, -z'

loop_
_atom_site_label
_atom_site_type_symbol
_atom_site_fract_x
_atom_site_fract_y
_atom_site_fract_z
_atom_site_U_iso_or_equiv
_atom_site_adp_type
_atom_site_occupancy
_atom_site_symmetry_multiplicity
_atom_site_calc_flag
_atom_site_refinement_flags
_atom_site_disorder_assembly
_atom_site_disorder_group
P1 P 0.13957(5) 0.35304(4) 0.10591(2) 0.01989(12) Uani 1 1 d U . .
O1 O -0.12974(14) 0.42203(11) 0.07838(7) 0.0294(3) Uani 1 1 d U . .
O2 O -0.05190(16) 0.39355(13) 0.30486(8) 0.0399(4) Uani 1 1 d U . .
O3 O -0.24090(14) 0.47954(13) 0.27075(7) 0.0350(4) Uani 1 1 d U . .
C1 C -0.2510(2) 0.63395(17) 0.15396(12) 0.0326(5) Uani 1 1 d U . .
H1 H -0.1724 0.6428 0.1702 0.039 Uiso 1 1 calc R . .
C2 C -0.3526(2) 0.71477(18) 0.14648(13) 0.0407(6) Uani 1 1 d U . .
H2 H -0.3405 0.7789 0.1574 0.049 Uiso 1 1 calc R . .
C3 C -0.46596(19) 0.70792(15) 0.12501(11) 0.0251(4) Uani 1 1 d U . .
H3 H -0.5339 0.7648 0.1210 0.030 Uiso 1 1 calc R . .
C4 C -0.4797(2) 0.61804(18) 0.10941(12) 0.0353(5) Uani 1 1 d U . .
H4 H -0.5607 0.6114 0.0947 0.042 Uiso 1 1 calc R . .
C5 C -0.3833(2) 0.53287(16) 0.11319(11) 0.0276(5) Uani 1 1 d U . .
H5 H -0.3972 0.4709 0.0996 0.033 Uiso 1 1 calc R . .
C6 C -0.26585(19) 0.53983(16) 0.13731(10) 0.0252(4) Uani 1 1 d U . .
C7 C -0.15692(19) 0.45101(16) 0.13580(10) 0.0246(4) Uani 1 1 d U . .
C8 C -0.08623(18) 0.40887(15) 0.19051(10) 0.0224(4) Uani 1 1 d U . .
C9 C -0.12034(19) 0.42600(15) 0.25889(10) 0.0243(4) Uani 1 1 d U . .
C10 C -0.2774(2) 0.49753(19) 0.33838(11) 0.0356(5) Uani 1 1 d U . .
H10A H -0.2815 0.4321 0.3669 0.053 Uiso 1 1 calc R . .
H10B H -0.3627 0.5408 0.3407 0.053 Uiso 1 1 calc R . .
H10C H -0.2130 0.5321 0.3538 0.053 Uiso 1 1 calc R . .
C11 C 0.03259(18) 0.32770(15) 0.18214(9) 0.0206(4) Uani 1 1 d U . .
H11 H 0.0858 0.3295 0.2201 0.025 Uiso 1 1 calc R . .
C12 C 0.00499(18) 0.21825(15) 0.18966(9) 0.0211(4) Uani 1 1 d U . .
C13 C -0.10660(19) 0.19733(16) 0.16566(10) 0.0235(4) Uani 1 1 d U . .
H13 H -0.1670 0.2520 0.1459 0.028 Uiso 1 1 calc R . .
C14 C -0.1300(2) 0.09767(16) 0.17036(10) 0.0262(5) Uani 1 1 d U . .
H14 H -0.2067 0.0844 0.1545 0.031 Uiso 1 1 calc R . .
C15 C -0.0411(2) 0.01693(17) 0.19836(11) 0.0289(5) Uani 1 1 d U . .
H15 H -0.0560 -0.0516 0.2005 0.035 Uiso 1 1 calc R . .
C16 C 0.0690(2) 0.03669(16) 0.22311(10) 0.0279(5) Uani 1 1 d U . .
H16 H 0.1292 -0.0182 0.2428 0.034 Uiso 1 1 calc R . .
C17 C 0.09129(19) 0.13692(16) 0.21913(10) 0.0238(4) Uani 1 1 d U . .
H17 H 0.1664 0.1501 0.2367 0.029 Uiso 1 1 calc R . .
C18 C 0.1353(2) 0.48832(15) 0.08120(10) 0.0243(4) Uani 1 1 d U . .
H18A H 0.1974 0.4988 0.0416 0.029 Uiso 1 1 calc R . .
H18B H 0.0475 0.5186 0.0675 0.029 Uiso 1 1 calc R . .
C19 C 0.1680(2) 0.54588(16) 0.13548(10) 0.0262(4) Uani 1 1 d U . .
H19A H 0.1194 0.5247 0.1782 0.031 Uiso 1 1 calc R . .
H19B H 0.2619 0.5280 0.1420 0.031 Uiso 1 1 calc R . .
C20 C 0.1336(2) 0.66127(16) 0.11636(12) 0.0321(5) Uani 1 1 d U . .
H20A H 0.1760 0.6808 0.0715 0.039 Uiso 1 1 calc R . .
H20B H 0.0386 0.6790 0.1133 0.039 Uiso 1 1 calc R . .
C21 C 0.1741(3) 0.7234(2) 0.16530(15) 0.0481(7) Uani 1 1 d U . .
H21A H 0.1389 0.7004 0.2106 0.072 Uiso 1 1 calc R . .
H21B H 0.1406 0.7960 0.1529 0.072 Uiso 1 1 calc R . .
H21C H 0.2691 0.7137 0.1640 0.072 Uiso 1 1 calc R . .
C22 C 0.11168(19) 0.29275(15) 0.03545(10) 0.0233(4) Uani 1 1 d U . .
H22A H 0.0169 0.3012 0.0320 0.028 Uiso 1 1 calc R . .
H22B H 0.1493 0.3300 -0.0058 0.028 Uiso 1 1 calc R . .
C23 C 0.1671(2) 0.17856(16) 0.03759(10) 0.0269(5) Uani 1 1 d U . .
H23A H 0.2630 0.1699 0.0334 0.032 Uiso 1 1 calc R . .
H23B H 0.1397 0.1414 0.0813 0.032 Uiso 1 1 calc R . .
C24 C 0.1212(3) 0.13273(18) -0.01816(12) 0.0372(6) Uani 1 1 d U . .
H24A H 0.0252 0.1416 -0.0140 0.045 Uiso 1 1 calc R . .
H24B H 0.1485 0.1701 -0.0618 0.045 Uiso 1 1 calc R . .
C25 C 0.1752(3) 0.0199(2) -0.01671(15) 0.0539(7) Uani 1 1 d U . .
H25A H 0.2700 0.0111 -0.0243 0.081 Uiso 1 1 calc R . .
H25B H 0.1393 -0.0073 -0.0518 0.081 Uiso 1 1 calc R . .
H25C H 0.1511 -0.0171 0.0270 0.081 Uiso 1 1 calc R . .
C26 C 0.30256(18) 0.29955(16) 0.12891(10) 0.0231(4) Uani 1 1 d U . .
H26A H 0.3201 0.3304 0.1678 0.028 Uiso 1 1 calc R . .
H26B H 0.3065 0.2251 0.1431 0.028 Uiso 1 1 calc R . .
C27 C 0.40987(18) 0.31607(16) 0.07317(10) 0.0254(4) Uani 1 1 d U . .
H27A H 0.3851 0.2972 0.0314 0.030 Uiso 1 1 calc R . .
H27B H 0.4189 0.3894 0.0650 0.030 Uiso 1 1 calc R . .
C28 C 0.5396(2) 0.25247(18) 0.09107(11) 0.0312(5) Uani 1 1 d U . .
H28A H 0.5667 0.2749 0.1311 0.037 Uiso 1 1 calc R . .
H28B H 0.5283 0.1798 0.1027 0.037 Uiso 1 1 calc R . .
C29 C 0.6466(2) 0.26091(19) 0.03483(11) 0.0338(5) Uani 1 1 d U . .
H29A H 0.6215 0.2371 -0.0047 0.051 Uiso 1 1 calc R . .
H29B H 0.7273 0.2186 0.0493 0.051 Uiso 1 1 calc R . .
H29C H 0.6597 0.3324 0.0237 0.051 Uiso 1 1 calc R . .
P2 P 0.64457(5) 0.08511(4) 0.37839(3) 0.02267(13) Uani 1 1 d U . .
O4 O 0.39235(14) 0.01154(12) 0.40139(7) 0.0327(4) Uani 1 1 d U . .
O5 O 0.58807(14) 0.01529(12) 0.18275(8) 0.0347(4) Uani 1 1 d U . .
O6 O 0.38126(14) -0.00993(12) 0.20238(7) 0.0299(3) Uani 1 1 d U . .
C30 C 0.2373(2) -0.1289(2) 0.37091(12) 0.0401(6) Uani 1 1 d U . .
H30 H 0.1867 -0.0790 0.3955 0.048 Uiso 1 1 calc R . .
C31 C 0.1959(3) -0.2221(2) 0.36847(14) 0.0528(8) Uani 1 1 d U . .
H31 H 0.1146 -0.2327 0.3912 0.063 Uiso 1 1 calc R . .
C32 C 0.2614(2) -0.29632(19) 0.33702(12) 0.0385(6) Uani 1 1 d U . .
H32 H 0.2294 -0.3586 0.3370 0.046 Uiso 1 1 calc R . .
C33 C 0.3740(3) -0.2797(2) 0.30547(14) 0.0475(7) Uani 1 1 d U . .
H33 H 0.4233 -0.3325 0.2828 0.057 Uiso 1 1 calc R . .
C34 C 0.4245(2) -0.18986(18) 0.30341(12) 0.0351(5) Uani 1 1 d U . .
H34 H 0.5059 -0.1821 0.2798 0.042 Uiso 1 1 calc R . .
C35 C 0.3547(2) -0.11126(18) 0.33638(11) 0.0320(5) Uani 1 1 d U . .
C36 C 0.40794(19) -0.01484(17) 0.34295(11) 0.0278(5) Uani 1 1 d U . .
C37 C 0.48050(19) 0.03284(16) 0.29037(10) 0.0250(4) Uani 1 1 d U . .
C38 C 0.49277(19) 0.01125(15) 0.22185(11) 0.0251(4) Uani 1 1 d U . .
C39 C 0.3883(2) -0.04251(17) 0.13735(11) 0.0328(5) Uani 1 1 d U . .
H39A H 0.4342 0.0032 0.1046 0.049 Uiso 1 1 calc R . .
H39B H 0.3004 -0.0402 0.1242 0.049 Uiso 1 1 calc R . .
H39C H 0.4352 -0.1126 0.1390 0.049 Uiso 1 1 calc R . .
C40 C 0.48015(19) 0.22341(16) 0.29788(10) 0.0240(4) Uani 1 1 d U . .
C41 C 0.34980(19) 0.24015(17) 0.32196(10) 0.0269(5) Uani 1 1 d U . .
H41 H 0.3077 0.1836 0.3403 0.032 Uiso 1 1 calc R . .
C42 C 0.2814(2) 0.33884(18) 0.31933(11) 0.0305(5) Uani 1 1 d U . .
H42 H 0.1927 0.3493 0.3356 0.037 Uiso 1 1 calc R . .
C43 C 0.3415(2) 0.42220(18) 0.29309(11) 0.0320(5) Uani 1 1 d U . .
H43 H 0.2947 0.4897 0.2919 0.038 Uiso 1 1 calc R . .
C44 C 0.4702(2) 0.40635(17) 0.26864(10) 0.0295(5) Uani 1 1 d U . .
H44 H 0.5116 0.4632 0.2502 0.035 Uiso 1 1 calc R . .
C45 C 0.5392(2) 0.30773(16) 0.27085(10) 0.0257(4) Uani 1 1 d U . .
H45 H 0.6275 0.2977 0.2538 0.031 Uiso 1 1 calc R . .
C46 C 0.55671(19) 0.11510(15) 0.30174(10) 0.0232(4) Uani 1 1 d U . .
H46 H 0.6255 0.1176 0.2639 0.028 Uiso 1 1 calc R . .
C47 C 0.79403(19) 0.13804(16) 0.35820(10) 0.0234(4) Uani 1 1 d U . .
H47A H 0.8375 0.1142 0.3165 0.028 Uiso 1 1 calc R . .
H47B H 0.7727 0.2136 0.3498 0.028 Uiso 1 1 calc R . .
C48 C 0.8887(2) 0.10816(17) 0.41363(10) 0.0265(5) Uani 1 1 d U . .
H48A H 0.8402 0.1170 0.4573 0.032 Uiso 1 1 calc R . .
H48B H 0.9263 0.0349 0.4147 0.032 Uiso 1 1 calc R . .
C49 C 0.9980(2) 0.17137(18) 0.40373(11) 0.0327(5) Uani 1 1 d U . .
H49A H 0.9603 0.2447 0.4015 0.039 Uiso 1 1 calc R . .
H49B H 1.0478 0.1612 0.3605 0.039 Uiso 1 1 calc R . .
C50 C 1.0899(2) 0.14355(18) 0.45942(11) 0.0332(5) Uani 1 1 d U . .
H50A H 1.0405 0.1502 0.5026 0.050 Uiso 1 1 calc R . .
H50B H 1.1547 0.1897 0.4524 0.050 Uiso 1 1 calc R . .
H50C H 1.1337 0.0728 0.4592 0.050 Uiso 1 1 calc R . .
C51 C 0.69183(19) -0.05131(16) 0.39781(10) 0.0253(4) Uani 1 1 d U . .
H51A H 0.7389 -0.0659 0.4390 0.030 Uiso 1 1 calc R . .
H51B H 0.6129 -0.0840 0.4069 0.030 Uiso 1 1 calc R . .
C52 C 0.7782(2) -0.09829(16) 0.34137(11) 0.0279(5) Uani 1 1 d U . .
H52A H 0.7368 -0.0750 0.2988 0.033 Uiso 1 1 calc R . .
H52B H 0.8626 -0.0732 0.3369 0.033 Uiso 1 1 calc R . .
C53 C 0.8024(2) -0.21464(17) 0.35296(12) 0.0344(5) Uani 1 1 d U . .
H53A H 0.7182 -0.2402 0.3576 0.041 Uiso 1 1 calc R . .
H53B H 0.8448 -0.2384 0.3952 0.041 Uiso 1 1 calc R . .
C54 C 0.8880(3) -0.25884(19) 0.29545(14) 0.0454(6) Uani 1 1 d U . .
H54A H 0.8460 -0.2357 0.2536 0.068 Uiso 1 1 calc R . .
H54B H 0.9006 -0.3337 0.3042 0.068 Uiso 1 1 calc R . .
H54C H 0.9724 -0.2354 0.2917 0.068 Uiso 1 1 calc R . .
C55 C 0.5610(2) 0.14110(17) 0.44991(10) 0.0297(5) Uani 1 1 d U A .
H55A H 0.4671 0.1395 0.4495 0.036 Uiso 1 1 calc R . .
H55B H 0.5911 0.0975 0.4910 0.036 Uiso 1 1 calc R . .
C56 C 0.5791(3) 0.25073(18) 0.45381(11) 0.0395(6) Uani 1 1 d U . .
H56A H 0.5627 0.2941 0.4106 0.047 Uiso 0.593(7) 1 calc PR A 1
H56B H 0.6690 0.2524 0.4640 0.047 Uiso 0.593(7) 1 calc PR A 1
H56C H 0.6736 0.2521 0.4509 0.047 Uiso 0.407(7) 1 d PR A 2
H56D H 0.5449 0.2941 0.4135 0.047 Uiso 0.407(7) 1 d PR A 2
C57 C 0.4802(9) 0.2915(10) 0.5106(6) 0.042(2) Uani 0.593(7) 1 d PU A 1
H57A H 0.3906 0.2878 0.5010 0.050 Uiso 0.593(7) 1 calc PR A 1
H57B H 0.4982 0.2492 0.5540 0.050 Uiso 0.593(7) 1 calc PR A 1
C58 C 0.4940(6) 0.4001(4) 0.5137(3) 0.0662(19) Uani 0.593(7) 1 d PU A 1
H58A H 0.5034 0.4087 0.5600 0.099 Uiso 0.593(7) 1 calc PR A 1
H58B H 0.4167 0.4457 0.4977 0.099 Uiso 0.593(7) 1 calc PR A 1
H58C H 0.5710 0.4169 0.4855 0.099 Uiso 0.593(7) 1 calc PR A 1
C57' C 0.5187(12) 0.3006(13) 0.5128(9) 0.025(2) Uani 0.407(7) 1 d PU A 2
H57C H 0.5620 0.3590 0.5176 0.030 Uiso 0.407(7) 1 calc PR A 2
H57D H 0.5259 0.2512 0.5542 0.030 Uiso 0.407(7) 1 calc PR A 2
C58' C 0.3746(5) 0.3380(4) 0.4994(3) 0.0321(17) Uani 0.407(7) 1 d PU A 2
H58D H 0.3433 0.4008 0.5194 0.048 Uiso 0.407(7) 1 calc PR A 2
H58E H 0.3228 0.2850 0.5193 0.048 Uiso 0.407(7) 1 calc PR A 2
H58F H 0.3663 0.3518 0.4511 0.048 Uiso 0.407(7) 1 calc PR A 2
C59 C 0.0612(7) 0.5352(4) 0.4364(2) 0.0640(18) Uani 0.633(7) 1 d PDU . 3
H59A H -0.0157 0.5792 0.4173 0.077 Uiso 0.633(7) 1 calc PR . 3
H59B H 0.1361 0.5390 0.4027 0.077 Uiso 0.633(7) 1 calc PR . 3
C60 C 0.0366(6) 0.4279(4) 0.4517(3) 0.0639(17) Uani 0.633(7) 1 d PDU . 3
H60A H 0.1107 0.3842 0.4737 0.077 Uiso 0.633(7) 1 calc PR . 3
H60B H 0.0265 0.4011 0.4099 0.077 Uiso 0.633(7) 1 calc PR . 3
C61 C -0.0902(7) 0.4259(5) 0.4992(3) 0.0580(16) Uani 0.633(7) 1 d PDU . 3
H61A H -0.1110 0.3555 0.5095 0.070 Uiso 0.633(7) 1 calc PR . 3
H61B H -0.1643 0.4711 0.4783 0.070 Uiso 0.633(7) 1 calc PR . 3
C59' C 0.1278(10) 0.5207(8) 0.4686(6) 0.059(3) Uiso 0.367(7) 1 d P . 4
H59C H 0.1120 0.5202 0.4214 0.071 Uiso 0.367(7) 1 calc PR . 4
H59D H 0.2151 0.5385 0.4705 0.071 Uiso 0.367(7) 1 calc PR . 4
C60' C 0.1159(12) 0.4253(9) 0.5071(6) 0.091(4) Uiso 0.367(7) 1 d P . 4
H60C H 0.1248 0.4283 0.5549 0.109 Uiso 0.367(7) 1 calc PR . 4
H60D H 0.1840 0.3711 0.4917 0.109 Uiso 0.367(7) 1 calc PR . 4
C61' C -0.0204(18) 0.4025(16) 0.4976(11) 0.125(7) Uiso 0.367(7) 1 d P . 4
H61C H -0.0324 0.4088 0.4493 0.150 Uiso 0.367(7) 1 calc PR . 4
H61D H -0.0283 0.3316 0.5178 0.150 Uiso 0.367(7) 1 calc PR . 4

loop_
_atom_site_aniso_label
_atom_site_aniso_U_11
_atom_site_aniso_U_22
_atom_site_aniso_U_33
_atom_site_aniso_U_23
_atom_site_aniso_U_13
_atom_site_aniso_U_12
P1 0.0175(2) 0.0227(3) 0.0190(3) -0.0009(2) -0.00141(19) -0.0035(2)
O1 0.0262(8) 0.0359(9) 0.0234(8) -0.0045(6) -0.0025(6) 0.0033(6)
O2 0.0384(9) 0.0491(10) 0.0253(8) -0.0022(7) -0.0045(7) 0.0115(8)
O3 0.0236(8) 0.0558(11) 0.0237(8) -0.0113(7) -0.0001(6) 0.0028(7)
C1 0.0239(11) 0.0330(12) 0.0411(13) -0.0101(10) 0.0007(9) -0.0025(9)
C2 0.0404(14) 0.0267(12) 0.0534(16) -0.0093(11) 0.0075(12) -0.0038(10)
C3 0.0150(10) 0.0177(10) 0.0374(12) 0.0009(9) 0.0012(8) 0.0057(8)
C4 0.0218(11) 0.0423(14) 0.0369(13) 0.0060(10) -0.0028(9) -0.0011(10)
C5 0.0242(11) 0.0273(11) 0.0297(11) 0.0008(9) -0.0019(9) -0.0036(9)
C6 0.0223(10) 0.0293(11) 0.0220(10) 0.0006(8) 0.0007(8) -0.0032(9)
C7 0.0194(10) 0.0277(11) 0.0263(11) -0.0033(9) 0.0004(8) -0.0038(8)
C8 0.0164(9) 0.0247(10) 0.0246(10) -0.0015(8) -0.0005(8) -0.0016(8)
C9 0.0229(10) 0.0227(10) 0.0263(11) -0.0008(8) -0.0011(8) -0.0037(8)
C10 0.0338(13) 0.0455(14) 0.0261(12) -0.0092(10) 0.0040(9) -0.0026(11)
C11 0.0166(9) 0.0257(10) 0.0187(10) -0.0007(8) -0.0019(7) -0.0025(8)
C12 0.0181(10) 0.0262(11) 0.0176(9) 0.0006(8) 0.0014(7) -0.0043(8)
C13 0.0176(10) 0.0295(11) 0.0217(10) -0.0023(8) 0.0008(8) -0.0018(8)
C14 0.0218(10) 0.0325(12) 0.0254(11) -0.0039(9) 0.0009(8) -0.0090(9)
C15 0.0302(11) 0.0262(11) 0.0301(12) -0.0016(9) 0.0035(9) -0.0092(9)
C16 0.0253(11) 0.0271(11) 0.0273(11) 0.0046(9) 0.0002(9) -0.0012(9)
C17 0.0182(10) 0.0294(11) 0.0226(10) 0.0020(8) -0.0021(8) -0.0049(8)
C18 0.0236(10) 0.0247(11) 0.0226(10) 0.0015(8) -0.0008(8) -0.0032(8)
C19 0.0253(11) 0.0278(11) 0.0258(11) -0.0040(9) -0.0008(8) -0.0061(9)
C20 0.0285(12) 0.0266(12) 0.0398(13) -0.0045(10) 0.0058(10) -0.0055(9)
C21 0.0355(14) 0.0422(15) 0.0709(19) -0.0244(14) 0.0066(13) -0.0099(12)
C22 0.0223(10) 0.0277(11) 0.0204(10) -0.0043(8) -0.0024(8) -0.0042(8)
C23 0.0262(11) 0.0288(11) 0.0258(11) -0.0064(9) -0.0038(9) -0.0014(9)
C24 0.0480(15) 0.0339(13) 0.0326(13) -0.0084(10) -0.0101(11) -0.0068(11)
C25 0.075(2) 0.0415(15) 0.0507(17) -0.0215(13) -0.0200(15) -0.0020(14)
C26 0.0184(10) 0.0278(11) 0.0230(10) -0.0026(8) -0.0020(8) -0.0037(8)
C27 0.0181(10) 0.0322(12) 0.0248(11) 0.0001(9) 0.0002(8) -0.0053(9)
C28 0.0223(11) 0.0436(14) 0.0266(11) -0.0048(10) -0.0004(9) -0.0029(10)
C29 0.0219(11) 0.0457(14) 0.0325(12) -0.0066(10) -0.0004(9) -0.0014(10)
P2 0.0178(3) 0.0286(3) 0.0201(3) 0.0026(2) -0.0027(2) -0.0038(2)
O4 0.0262(8) 0.0435(9) 0.0266(8) 0.0041(7) -0.0023(6) -0.0078(7)
O5 0.0266(8) 0.0468(10) 0.0335(9) -0.0085(7) 0.0025(7) -0.0135(7)
O6 0.0220(7) 0.0380(9) 0.0303(8) -0.0034(7) -0.0068(6) -0.0046(6)
C30 0.0287(12) 0.0529(16) 0.0381(14) 0.0073(11) -0.0043(10) -0.0151(11)
C31 0.0420(15) 0.069(2) 0.0494(16) 0.0161(15) -0.0054(13) -0.0348(15)
C32 0.0437(14) 0.0333(13) 0.0428(14) 0.0021(11) -0.0029(11) -0.0247(11)
C33 0.0560(17) 0.0383(14) 0.0487(16) 0.0030(12) -0.0115(13) -0.0121(13)
C34 0.0314(12) 0.0357(13) 0.0375(13) 0.0064(10) -0.0071(10) -0.0106(10)
C35 0.0239(11) 0.0413(13) 0.0292(12) 0.0103(10) -0.0081(9) -0.0100(10)
C36 0.0184(10) 0.0335(12) 0.0296(12) 0.0053(9) -0.0081(8) -0.0036(9)
C37 0.0175(10) 0.0291(11) 0.0276(11) 0.0024(9) -0.0055(8) -0.0048(8)
C38 0.0202(10) 0.0227(10) 0.0311(11) 0.0014(9) -0.0049(9) -0.0025(8)
C39 0.0305(12) 0.0308(12) 0.0387(13) -0.0072(10) -0.0091(10) -0.0036(10)
C40 0.0211(10) 0.0312(11) 0.0190(10) 0.0006(8) -0.0052(8) -0.0034(9)
C41 0.0216(10) 0.0361(12) 0.0230(10) 0.0007(9) -0.0041(8) -0.0076(9)
C42 0.0223(11) 0.0409(13) 0.0277(11) -0.0054(10) -0.0052(9) -0.0006(10)
C43 0.0312(12) 0.0327(12) 0.0304(12) -0.0029(10) -0.0075(9) 0.0010(10)
C44 0.0327(12) 0.0323(12) 0.0234(11) 0.0023(9) -0.0066(9) -0.0077(10)
C45 0.0223(10) 0.0342(12) 0.0201(10) 0.0008(9) -0.0037(8) -0.0056(9)
C46 0.0188(10) 0.0291(11) 0.0200(10) 0.0027(8) -0.0017(8) -0.0045(8)
C47 0.0218(10) 0.0275(11) 0.0200(10) 0.0012(8) -0.0029(8) -0.0050(8)
C48 0.0234(10) 0.0302(11) 0.0256(11) 0.0027(9) -0.0063(8) -0.0062(9)
C49 0.0301(12) 0.0388(13) 0.0296(12) 0.0071(10) -0.0094(9) -0.0129(10)
C50 0.0295(12) 0.0399(13) 0.0317(12) 0.0016(10) -0.0086(9) -0.0119(10)
C51 0.0203(10) 0.0291(11) 0.0246(11) 0.0060(9) -0.0042(8) -0.0055(8)
C52 0.0215(10) 0.0302(12) 0.0305(11) 0.0022(9) -0.0024(9) -0.0053(9)
C53 0.0268(12) 0.0296(12) 0.0447(14) 0.0016(10) 0.0005(10) -0.0060(9)
C54 0.0433(15) 0.0338(14) 0.0574(17) -0.0048(12) 0.0034(12) -0.0072(11)
C55 0.0247(11) 0.0418(13) 0.0195(10) 0.0015(9) -0.0007(8) -0.0022(9)
C56 0.0520(15) 0.0363(13) 0.0238(12) 0.0001(10) 0.0033(10) 0.0036(11)
C57 0.032(6) 0.064(5) 0.023(3) -0.005(3) 0.006(4) 0.003(4)
C58 0.077(4) 0.066(4) 0.050(3) -0.027(3) 0.017(3) 0.008(3)
C57' 0.020(6) 0.028(4) 0.027(4) 0.001(3) -0.009(5) -0.003(4)
C58' 0.030(3) 0.036(3) 0.030(3) -0.008(2) 0.003(2) -0.004(3)
C59 0.111(5) 0.059(3) 0.028(2) -0.010(2) 0.017(3) -0.041(3)
C60 0.087(4) 0.061(3) 0.051(3) -0.027(2) 0.009(3) -0.023(3)
C61 0.077(4) 0.057(3) 0.044(3) 0.001(2) -0.004(3) -0.031(3)

loop_
_atom_type_symbol
_atom_type_description
_atom_type_scat_dispersion_real
_atom_type_scat_dispersion_imag
_atom_type_scat_source
C C 0.0033 0.0016 'International Tables Vol C Tables 4.2.6.8 and 6.1.1.4'
H H 0.0000 0.0000 'International Tables Vol C Tables 4.2.6.8 and 6.1.1.4'
O O 0.0106 0.0060 'International Tables Vol C Tables 4.2.6.8 and 6.1.1.4'
P P 0.1023 0.0942 'International Tables Vol C Tables 4.2.6.8 and 6.1.1.4'

loop_
_geom_angle_atom_site_label_1
_geom_angle_atom_site_label_2
_geom_angle_atom_site_label_3
_geom_angle
_geom_angle_site_symmetry_1
_geom_angle_site_symmetry_3
C18 P1 C22 110.10(9) . .
C18 P1 C26 107.50(10) . .
C22 P1 C26 106.80(9) . .
C18 P1 C11 111.03(9) . .
C22 P1 C11 115.47(9) . .
C26 P1 C11 105.46(9) . .
C9 O3 C10 116.20(17) . .
C2 C1 C6 119.0(2) . .
C2 C1 H1 120.5 . .
C6 C1 H1 120.5 . .
C3 C2 C1 123.9(2) . .
C3 C2 H2 118.0 . .
C1 C2 H2 118.0 . .
C4 C3 C2 116.8(2) . .
C4 C3 H3 121.6 . .
C2 C3 H3 121.6 . .
C3 C4 C5 124.1(2) . .
C3 C4 H4 117.9 . .
C5 C4 H4 117.9 . .
C4 C5 C6 118.8(2) . .
C4 C5 H5 120.6 . .
C6 C5 H5 120.6 . .
C1 C6 C5 117.3(2) . .
C1 C6 C7 123.23(19) . .
C5 C6 C7 118.99(19) . .
O1 C7 C8 122.86(19) . .
O1 C7 C6 113.51(17) . .
C8 C7 C6 123.48(18) . .
C7 C8 C9 126.57(18) . .
C7 C8 C11 119.79(17) . .
C9 C8 C11 113.32(17) . .
O2 C9 O3 120.08(19) . .
O2 C9 C8 124.83(19) . .
O3 C9 C8 115.04(17) . .
O3 C10 H10A 109.5 . .
O3 C10 H10B 109.5 . .
H10A C10 H10B 109.5 . .
O3 C10 H10C 109.5 . .
H10A C10 H10C 109.5 . .
H10B C10 H10C 109.5 . .
C8 C11 C12 115.13(16) . .
C8 C11 P1 115.06(13) . .
C12 C11 P1 109.69(13) . .
C8 C11 H11 105.3 . .
C12 C11 H11 105.3 . .
P1 C11 H11 105.3 . .
C17 C12 C13 118.61(18) . .
C17 C12 C11 120.98(17) . .
C13 C12 C11 120.40(17) . .
C14 C13 C12 120.62(19) . .
C14 C13 H13 119.7 . .
C12 C13 H13 119.7 . .
C13 C14 C15 120.11(19) . .
C13 C14 H14 119.9 . .
C15 C14 H14 119.9 . .
C16 C15 C14 119.8(2) . .
C16 C15 H15 120.1 . .
C14 C15 H15 120.1 . .
C15 C16 C17 119.92(19) . .
C15 C16 H16 120.0 . .
C17 C16 H16 120.0 . .
C16 C17 C12 120.87(19) . .
C16 C17 H17 119.6 . .
C12 C17 H17 119.6 . .
C19 C18 P1 114.59(14) . .
C19 C18 H18A 108.6 . .
P1 C18 H18A 108.6 . .
C19 C18 H18B 108.6 . .
P1 C18 H18B 108.6 . .
H18A C18 H18B 107.6 . .
C20 C19 C18 111.04(17) . .
C20 C19 H19A 109.4 . .
C18 C19 H19A 109.4 . .
C20 C19 H19B 109.4 . .
C18 C19 H19B 109.4 . .
H19A C19 H19B 108.0 . .
C21 C20 C19 113.8(2) . .
C21 C20 H20A 108.8 . .
C19 C20 H20A 108.8 . .
C21 C20 H20B 108.8 . .
C19 C20 H20B 108.8 . .
H20A C20 H20B 107.7 . .
C20 C21 H21A 109.5 . .
C20 C21 H21B 109.5 . .
H21A C21 H21B 109.5 . .
C20 C21 H21C 109.5 . .
H21A C21 H21C 109.5 . .
H21B C21 H21C 109.5 . .
C23 C22 P1 116.32(14) . .
C23 C22 H22A 108.2 . .
P1 C22 H22A 108.2 . .
C23 C22 H22B 108.2 . .
P1 C22 H22B 108.2 . .
H22A C22 H22B 107.4 . .
C24 C23 C22 111.67(17) . .
C24 C23 H23A 109.3 . .
C22 C23 H23A 109.3 . .
C24 C23 H23B 109.3 . .
C22 C23 H23B 109.3 . .
H23A C23 H23B 107.9 . .
C25 C24 C23 112.29(19) . .
C25 C24 H24A 109.1 . .
C23 C24 H24A 109.1 . .
C25 C24 H24B 109.1 . .
C23 C24 H24B 109.1 . .
H24A C24 H24B 107.9 . .
C24 C25 H25A 109.5 . .
C24 C25 H25B 109.5 . .
H25A C25 H25B 109.5 . .
C24 C25 H25C 109.5 . .
H25A C25 H25C 109.5 . .
H25B C25 H25C 109.5 . .
C27 C26 P1 114.64(14) . .
C27 C26 H26A 108.6 . .
P1 C26 H26A 108.6 . .
C27 C26 H26B 108.6 . .
P1 C26 H26B 108.6 . .
H26A C26 H26B 107.6 . .
C28 C27 C26 111.69(16) . .
C28 C27 H27A 109.3 . .
C26 C27 H27A 109.3 . .
C28 C27 H27B 109.3 . .
C26 C27 H27B 109.3 . .
H27A C27 H27B 107.9 . .
C29 C28 C27 113.24(18) . .
C29 C28 H28A 108.9 . .
C27 C28 H28A 108.9 . .
C29 C28 H28B 108.9 . .
C27 C28 H28B 108.9 . .
H28A C28 H28B 107.7 . .
C28 C29 H29A 109.5 . .
C28 C29 H29B 109.5 . .
H29A C29 H29B 109.5 . .
C28 C29 H29C 109.5 . .
H29A C29 H29C 109.5 . .
H29B C29 H29C 109.5 . .
C51 P2 C55 111.75(10) . .
C51 P2 C47 106.18(9) . .
C55 P2 C47 107.16(10) . .
C51 P2 C46 110.17(10) . .
C55 P2 C46 114.96(10) . .
C47 P2 C46 106.03(9) . .
C38 O6 C39 116.58(16) . .
C35 C30 C31 118.2(3) . .
C35 C30 H30 120.9 . .
C31 C30 H30 120.9 . .
C32 C31 C30 124.8(2) . .
C32 C31 H31 117.6 . .
C30 C31 H31 117.6 . .
C31 C32 C33 116.5(2) . .
C31 C32 H32 121.7 . .
C33 C32 H32 121.7 . .
C32 C33 C34 124.0(3) . .
C32 C33 H33 118.0 . .
C34 C33 H33 118.0 . .
C33 C34 C35 119.3(2) . .
C33 C34 H34 120.3 . .
C35 C34 H34 120.3 . .
C30 C35 C34 117.1(2) . .
C30 C35 C36 119.4(2) . .
C34 C35 C36 123.09(19) . .
O4 C36 C37 123.3(2) . .
O4 C36 C35 115.08(18) . .
C37 C36 C35 121.2(2) . .
C36 C37 C38 125.43(19) . .
C36 C37 C46 120.54(18) . .
C38 C37 C46 114.03(17) . .
O5 C38 O6 120.83(19) . .
O5 C38 C37 126.18(19) . .
O6 C38 C37 112.91(17) . .
O6 C39 H39A 109.5 . .
O6 C39 H39B 109.5 . .
H39A C39 H39B 109.5 . .
O6 C39 H39C 109.5 . .
H39A C39 H39C 109.5 . .
H39B C39 H39C 109.5 . .
C45 C40 C41 118.6(2) . .
C45 C40 C46 120.72(18) . .
C41 C40 C46 120.72(18) . .
C42 C41 C40 120.4(2) . .
C42 C41 H41 119.8 . .
C40 C41 H41 119.8 . .
C43 C42 C41 120.5(2) . .
C43 C42 H42 119.7 . .
C41 C42 H42 119.7 . .
C44 C43 C42 119.5(2) . .
C44 C43 H43 120.3 . .
C42 C43 H43 120.3 . .
C43 C44 C45 120.4(2) . .
C43 C44 H44 119.8 . .
C45 C44 H44 119.8 . .
C44 C45 C40 120.7(2) . .
C44 C45 H45 119.7 . .
C40 C45 H45 119.7 . .
C37 C46 C40 115.35(16) . .
C37 C46 P2 114.40(14) . .
C40 C46 P2 109.73(13) . .
C37 C46 H46 105.5 . .
C40 C46 H46 105.5 . .
P2 C46 H46 105.5 . .
C48 C47 P2 113.36(14) . .
C48 C47 H47A 108.9 . .
P2 C47 H47A 108.9 . .
C48 C47 H47B 108.9 . .
P2 C47 H47B 108.9 . .
H47A C47 H47B 107.7 . .
C49 C48 C47 112.76(17) . .
C49 C48 H48A 109.0 . .
C47 C48 H48A 109.0 . .
C49 C48 H48B 109.0 . .
C47 C48 H48B 109.0 . .
H48A C48 H48B 107.8 . .
C48 C49 C50 112.78(18) . .
C48 C49 H49A 109.0 . .
C50 C49 H49A 109.0 . .
C48 C49 H49B 109.0 . .
C50 C49 H49B 109.0 . .
H49A C49 H49B 107.8 . .
C49 C50 H50A 109.5 . .
C49 C50 H50B 109.5 . .
H50A C50 H50B 109.5 . .
C49 C50 H50C 109.5 . .
H50A C50 H50C 109.5 . .
H50B C50 H50C 109.5 . .
C52 C51 P2 112.73(14) . .
C52 C51 H51A 109.0 . .
P2 C51 H51A 109.0 . .
C52 C51 H51B 109.0 . .
P2 C51 H51B 109.0 . .
H51A C51 H51B 107.8 . .
C53 C52 C51 112.99(17) . .
C53 C52 H52A 109.0 . .
C51 C52 H52A 109.0 . .
C53 C52 H52B 109.0 . .
C51 C52 H52B 109.0 . .
H52A C52 H52B 107.8 . .
C52 C53 C54 111.55(19) . .
C52 C53 H53A 109.3 . .
C54 C53 H53A 109.3 . .
C52 C53 H53B 109.3 . .
C54 C53 H53B 109.3 . .
H53A C53 H53B 108.0 . .
C53 C54 H54A 109.5 . .
C53 C54 H54B 109.5 . .
H54A C54 H54B 109.5 . .
C53 C54 H54C 109.5 . .
H54A C54 H54C 109.5 . .
H54B C54 H54C 109.5 . .
C56 C55 P2 115.78(15) . .
C56 C55 H55A 108.3 . .
P2 C55 H55A 108.3 . .
C56 C55 H55B 108.3 . .
P2 C55 H55B 108.3 . .
H55A C55 H55B 107.4 . .
C57' C56 C55 119.1(6) . .
C55 C56 C57 107.7(5) . .
C57' C56 H56A 113.3 . .
C55 C56 H56A 110.2 . .
C57 C56 H56A 110.2 . .
C57' C56 H56B 94.1 . .
C55 C56 H56B 110.2 . .
C57 C56 H56B 110.2 . .
H56A C56 H56B 108.5 . .
C57' C56 H56C 107.9 . .
C55 C56 H56C 107.5 . .
C57 C56 H56C 124.4 . .
H56A C56 H56C 96.1 . .
C57' C56 H56D 107.2 . .
C55 C56 H56D 107.6 . .
C57 C56 H56D 101.6 . .
H56B C56 H56D 118.9 . .
H56C C56 H56D 107.0 . .
C58 C57 C56 108.4(7) . .
C58 C57 H57A 110.0 . .
C56 C57 H57A 110.0 . .
C58 C57 H57B 110.0 . .
C56 C57 H57B 110.0 . .
H57A C57 H57B 108.4 . .
C57 C58 H58A 109.5 . .
C57 C58 H58B 109.5 . .
H58A C58 H58B 109.5 . .
C57 C58 H58C 109.5 . .
H58A C58 H58C 109.5 . .
H58B C58 H58C 109.5 . .
C56 C57' C58' 106.1(9) . .
C56 C57' H57C 110.5 . .
C58' C57' H57C 110.5 . .
C56 C57' H57D 110.5 . .
C58' C57' H57D 110.5 . .
H57C C57' H57D 108.7 . .
C57' C58' H58D 109.5 . .
C57' C58' H58E 109.5 . .
H58D C58' H58E 109.5 . .
C57' C58' H58F 109.5 . .
H58D C58' H58F 109.5 . .
H58E C58' H58F 109.5 . .
C60 C59 C61 110.3(4) . 2_566
C60 C59 H59A 109.6 . .
C61 C59 H59A 109.6 2_566 .
C60 C59 H59B 109.6 . .
C61 C59 H59B 109.6 2_566 .
H59A C59 H59B 108.1 . .
C59 C60 C61 108.4(4) . .
C59 C60 H60A 110.0 . .
C61 C60 H60A 110.0 . .
C59 C60 H60B 110.0 . .
C61 C60 H60B 110.0 . .
H60A C60 H60B 108.4 . .
C60 C61 C59 105.5(5) . 2_566
C60 C61 H61A 110.6 . .
C59 C61 H61A 110.6 2_566 .
C60 C61 H61B 110.7 . .
C59 C61 H61B 110.7 2_566 .
H61A C61 H61B 108.8 . .
C60' C59' C61' 103.7(12) . 2_566
C60' C59' H59C 111.0 . .
C61' C59' H59C 111.0 2_566 .
C60' C59' H59D 111.0 . .
C61' C59' H59D 111.0 2_566 .
H59C C59' H59D 109.0 . .
C59' C60' C61' 106.6(12) . .
C59' C60' H60C 110.4 . .
C61' C60' H60C 110.4 . .
C59' C60' H60D 110.4 . .
C61' C60' H60D 110.4 . .
H60C C60' H60D 108.6 . .
C59' C61' C60' 110.1(13) 2_566 .
C59' C61' H61C 109.6 2_566 .
C60' C61' H61C 109.6 . .
C59' C61' H61D 109.6 2_566 .
C60' C61' H61D 109.6 . .
H61C C61' H61D 108.1 . .

loop_
_geom_bond_atom_site_label_1
_geom_bond_atom_site_label_2
_geom_bond_distance
_geom_bond_site_symmetry_2
P1 C18 1.799(2) .
P1 C22 1.814(2) .
P1 C26 1.815(2) .
P1 C11 1.8411(19) .
O1 C7 1.273(2) .
O2 C9 1.217(2) .
O3 C9 1.361(2) .
O3 C10 1.431(2) .
C1 C2 1.385(3) .
C1 C6 1.389(3) .
C1 H1 0.9500 .
C2 C3 1.328(3) .
C2 H2 0.9500 .
C3 C4 1.323(3) .
C3 H3 0.9500 .
C4 C5 1.387(3) .
C4 H4 0.9500 .
C5 C6 1.393(3) .
C5 H5 0.9500 .
C6 C7 1.503(3) .
C7 C8 1.391(3) .
C8 C9 1.440(3) .
C8 C11 1.521(3) .
C10 H10A 0.9800 .
C10 H10B 0.9800 .
C10 H10C 0.9800 .
C11 C12 1.524(3) .
C11 H11 1.0000 .
C12 C17 1.393(3) .
C12 C13 1.397(3) .
C13 C14 1.385(3) .
C13 H13 0.9500 .
C14 C15 1.392(3) .
C14 H14 0.9500 .
C15 C16 1.384(3) .
C15 H15 0.9500 .
C16 C17 1.390(3) .
C16 H16 0.9500 .
C17 H17 0.9500 .
C18 C19 1.531(3) .
C18 H18A 0.9900 .
C18 H18B 0.9900 .
C19 C20 1.525(3) .
C19 H19A 0.9900 .
C19 H19B 0.9900 .
C20 C21 1.520(3) .
C20 H20A 0.9900 .
C20 H20B 0.9900 .
C21 H21A 0.9800 .
C21 H21B 0.9800 .
C21 H21C 0.9800 .
C22 C23 1.536(3) .
C22 H22A 0.9900 .
C22 H22B 0.9900 .
C23 C24 1.518(3) .
C23 H23A 0.9900 .
C23 H23B 0.9900 .
C24 C25 1.517(3) .
C24 H24A 0.9900 .
C24 H24B 0.9900 .
C25 H25A 0.9800 .
C25 H25B 0.9800 .
C25 H25C 0.9800 .
C26 C27 1.532(3) .
C26 H26A 0.9900 .
C26 H26B 0.9900 .
C27 C28 1.523(3) .
C27 H27A 0.9900 .
C27 H27B 0.9900 .
C28 C29 1.523(3) .
C28 H28A 0.9900 .
C28 H28B 0.9900 .
C29 H29A 0.9800 .
C29 H29B 0.9800 .
C29 H29C 0.9800 .
P2 C51 1.803(2) .
P2 C55 1.811(2) .
P2 C47 1.814(2) .
P2 C46 1.845(2) .
O4 C36 1.274(3) .
O5 C38 1.215(2) .
O6 C38 1.358(2) .
O6 C39 1.441(3) .
C30 C35 1.392(3) .
C30 C31 1.398(4) .
C30 H30 0.9500 .
C31 C32 1.317(4) .
C31 H31 0.9500 .
C32 C33 1.322(4) .
C32 H32 0.9500 .
C33 C34 1.388(3) .
C33 H33 0.9500 .
C34 C35 1.393(3) .
C34 H34 0.9500 .
C35 C36 1.519(3) .
C36 C37 1.387(3) .
C37 C38 1.450(3) .
C37 C46 1.522(3) .
C39 H39A 0.9800 .
C39 H39B 0.9800 .
C39 H39C 0.9800 .
C40 C45 1.394(3) .
C40 C41 1.397(3) .
C40 C46 1.528(3) .
C41 C42 1.388(3) .
C41 H41 0.9500 .
C42 C43 1.386(3) .
C42 H42 0.9500 .
C43 C44 1.382(3) .
C43 H43 0.9500 .
C44 C45 1.390(3) .
C44 H44 0.9500 .
C45 H45 0.9500 .
C46 H46 1.0000 .
C47 C48 1.538(3) .
C47 H47A 0.9900 .
C47 H47B 0.9900 .
C48 C49 1.517(3) .
C48 H48A 0.9900 .
C48 H48B 0.9900 .
C49 C50 1.522(3) .
C49 H49A 0.9900 .
C49 H49B 0.9900 .
C50 H50A 0.9800 .
C50 H50B 0.9800 .
C50 H50C 0.9800 .
C51 C52 1.530(3) .
C51 H51A 0.9900 .
C51 H51B 0.9900 .
C52 C53 1.521(3) .
C52 H52A 0.9900 .
C52 H52B 0.9900 .
C53 C54 1.527(3) .
C53 H53A 0.9900 .
C53 H53B 0.9900 .
C54 H54A 0.9800 .
C54 H54B 0.9800 .
C54 H54C 0.9800 .
C55 C56 1.526(3) .
C55 H55A 0.9900 .
C55 H55B 0.9900 .
C56 C57' 1.490(19) .
C56 C57 1.567(12) .
C56 H56A 0.9900 .
C56 H56B 0.9900 .
C56 H56C 0.9900 .
C56 H56D 0.9900 .
C57 C58 1.496(13) .
C57 H57A 0.9900 .
C57 H57B 0.9900 .
C58 H58A 0.9800 .
C58 H58B 0.9800 .
C58 H58C 0.9800 .
C57' C58' 1.546(12) .
C57' H57C 0.9900 .
C57' H57D 0.9900 .
C58' H58D 0.9800 .
C58' H58E 0.9800 .
C58' H58F 0.9800 .
C59 C60 1.484(7) .
C59 C61 1.553(7) 2_566
C59 H59A 0.9900 .
C59 H59B 0.9900 .
C60 C61 1.563(9) .
C60 H60A 0.9900 .
C60 H60B 0.9900 .
C61 C59 1.553(7) 2_566
C61 H61A 0.9900 .
C61 H61B 0.9900 .
C59' C60' 1.411(14) .
C59' C61' 1.57(2) 2_566
C59' H59C 0.9900 .
C59' H59D 0.9900 .
C60' C61' 1.55(2) .
C60' H60C 0.9900 .
C60' H60D 0.9900 .
C61' C59' 1.57(2) 2_566
C61' H61C 0.9900 .
C61' H61D 0.9900 .

loop_
_geom_torsion_atom_site_label_1
_geom_torsion_atom_site_label_2
_geom_torsion_atom_site_label_3
_geom_torsion_atom_site_label_4
_geom_torsion
_geom_torsion_site_symmetry_1
_geom_torsion_site_symmetry_4
C6 C1 C2 C3 1.0(4) . .
C1 C2 C3 C4 -0.8(4) . .
C2 C3 C4 C5 -1.1(3) . .
C3 C4 C5 C6 2.7(3) . .
C2 C1 C6 C5 0.6(3) . .
C2 C1 C6 C7 172.6(2) . .
C4 C5 C6 C1 -2.3(3) . .
C4 C5 C6 C7 -174.61(19) . .
C1 C6 C7 O1 -118.6(2) . .
C5 C6 C7 O1 53.3(3) . .
C1 C6 C7 C8 57.2(3) . .
C5 C6 C7 C8 -131.0(2) . .
O1 C7 C8 C9 -170.43(19) . .
C6 C7 C8 C9 14.3(3) . .
O1 C7 C8 C11 2.7(3) . .
C6 C7 C8 C11 -172.64(18) . .
C10 O3 C9 O2 2.4(3) . .
C10 O3 C9 C8 179.91(18) . .
C7 C8 C9 O2 -174.6(2) . .
C11 C8 C9 O2 11.9(3) . .
C7 C8 C9 O3 7.9(3) . .
C11 C8 C9 O3 -165.55(17) . .
C7 C8 C11 C12 -86.5(2) . .
C9 C8 C11 C12 87.4(2) . .
C7 C8 C11 P1 42.5(2) . .
C9 C8 C11 P1 -143.48(15) . .
C18 P1 C11 C8 30.78(17) . .
C22 P1 C11 C8 -95.45(16) . .
C26 P1 C11 C8 146.92(14) . .
C18 P1 C11 C12 162.48(13) . .
C22 P1 C11 C12 36.26(16) . .
C26 P1 C11 C12 -81.38(14) . .
C8 C11 C12 C17 -144.41(18) . .
P1 C11 C12 C17 83.9(2) . .
C8 C11 C12 C13 37.0(2) . .
P1 C11 C12 C13 -94.68(19) . .
C17 C12 C13 C14 -0.8(3) . .
C11 C12 C13 C14 177.84(17) . .
C12 C13 C14 C15 -0.9(3) . .
C13 C14 C15 C16 1.7(3) . .
C14 C15 C16 C17 -0.8(3) . .
C15 C16 C17 C12 -0.9(3) . .
C13 C12 C17 C16 1.7(3) . .
C11 C12 C17 C16 -176.96(18) . .
C22 P1 C18 C19 -175.55(14) . .
C26 P1 C18 C19 -59.57(17) . .
C11 P1 C18 C19 55.31(17) . .
P1 C18 C19 C20 -167.50(14) . .
C18 C19 C20 C21 -175.10(18) . .
C18 P1 C22 C23 154.94(15) . .
C26 P1 C22 C23 38.52(17) . .
C11 P1 C22 C23 -78.37(17) . .
P1 C22 C23 C24 171.56(16) . .
C22 C23 C24 C25 180.0(2) . .
C18 P1 C26 C27 -58.94(17) . .
C22 P1 C26 C27 59.20(17) . .
C11 P1 C26 C27 -177.46(15) . .
P1 C26 C27 C28 -169.02(15) . .
C26 C27 C28 C29 175.84(18) . .
C35 C30 C31 C32 1.7(4) . .
C30 C31 C32 C33 -0.4(4) . .
C31 C32 C33 C34 -0.7(4) . .
C32 C33 C34 C35 0.3(4) . .
C31 C30 C35 C34 -1.9(3) . .
C31 C30 C35 C36 -174.7(2) . .
C33 C34 C35 C30 1.1(3) . .
C33 C34 C35 C36 173.6(2) . .
C30 C35 C36 O4 39.0(3) . .
C34 C35 C36 O4 -133.3(2) . .
C30 C35 C36 C37 -147.9(2) . .
C34 C35 C36 C37 39.8(3) . .
O4 C36 C37 C38 -174.81(19) . .
C35 C36 C37 C38 12.7(3) . .
O4 C36 C37 C46 5.5(3) . .
C35 C36 C37 C46 -167.05(18) . .
C39 O6 C38 O5 9.3(3) . .
C39 O6 C38 C37 -173.85(17) . .
C36 C37 C38 O5 -146.8(2) . .
C46 C37 C38 O5 32.9(3) . .
C36 C37 C38 O6 36.5(3) . .
C46 C37 C38 O6 -143.74(17) . .
C45 C40 C41 C42 -0.5(3) . .
C46 C40 C41 C42 178.92(18) . .
C40 C41 C42 C43 -0.3(3) . .
C41 C42 C43 C44 0.8(3) . .
C42 C43 C44 C45 -0.6(3) . .
C43 C44 C45 C40 -0.2(3) . .
C41 C40 C45 C44 0.7(3) . .
C46 C40 C45 C44 -178.66(18) . .
C36 C37 C46 C40 -85.8(2) . .
C38 C37 C46 C40 94.5(2) . .
C36 C37 C46 P2 42.9(2) . .
C38 C37 C46 P2 -136.84(15) . .
C45 C40 C46 C37 -144.14(19) . .
C41 C40 C46 C37 36.5(3) . .
C45 C40 C46 P2 84.9(2) . .
C41 C40 C46 P2 -94.46(19) . .
C51 P2 C46 C37 30.31(17) . .
C55 P2 C46 C37 -97.02(16) . .
C47 P2 C46 C37 144.79(15) . .
C51 P2 C46 C40 161.78(13) . .
C55 P2 C46 C40 34.45(17) . .
C47 P2 C46 C40 -83.74(15) . .
C51 P2 C47 C48 -55.25(17) . .
C55 P2 C47 C48 64.31(17) . .
C46 P2 C47 C48 -172.44(15) . .
P2 C47 C48 C49 -166.79(16) . .
C47 C48 C49 C50 178.64(19) . .
C55 P2 C51 C52 -172.27(14) . .
C47 P2 C51 C52 -55.75(16) . .
C46 P2 C51 C52 58.63(16) . .
P2 C51 C52 C53 -171.64(15) . .
C51 C52 C53 C54 179.57(19) . .
C51 P2 C55 C56 148.88(17) . .
C47 P2 C55 C56 32.96(19) . .
C46 P2 C55 C56 -84.59(18) . .
P2 C55 C56 C57' -177.1(6) . .
P2 C55 C56 C57 169.6(4) . .
C57' C56 C57 C58 46(3) . .
C55 C56 C57 C58 -178.4(5) . .
C55 C56 C57' C58' -80.6(10) . .
C57 C56 C57' C58' -31(3) . .
C61 C59 C60 C61 65.0(8) 2_566 .
C59 C60 C61 C59 -61.9(7) . 2_566
C61' C59' C60' C61' 63.8(16) 2_566 .
C59' C60' C61' C59' -68.2(18) . 2_566
